data_4512369
loop_
_publ_author_name
'Shi, Chao'
'Wei, Bin'
'Zhang, Wen'

_publ_section_title
;
 Toward Understanding the Origin of Structural Phase Transition in
 Guanidinium Pyridinium 1,5-Naphthalenedisulfonate
;
_journal_issue 12
_journal_name_full 'Crystal Growth &amp; Design'
_journal_page_first 6570
_journal_paper_doi 10.1021/cg5014895
_journal_volume 14
_journal_year 2014
_chemical_formula_moiety 'C10 H6 O6 S2, C H6 N3, C3 H10 N'
_chemical_formula_sum 'C14 H17 N5 O6 S2'
_chemical_formula_weight 415.45
_chemical_name_systematic
; 
 ? 
;
_space_group_IT_number 2
_symmetry_cell_setting triclinic
_symmetry_space_group_name_Hall '-P 1'
_symmetry_space_group_name_H-M 'P -1'
_atom_sites_solution_hydrogens geom
_atom_sites_solution_primary direct
_atom_sites_solution_secondary difmap
_audit_creation_method SHELXL-97
_cell_angle_alpha 87.42(3)
_cell_angle_beta 80.55(3)
_cell_angle_gamma 84.57(3)
_cell_formula_units_Z 2
_cell_length_a 8.1391(16)
_cell_length_b 8.4780(17)
_cell_length_c 12.896(3)
_cell_measurement_reflns_used 3638
_cell_measurement_temperature 293(2)
_cell_measurement_theta_max 27.5
_cell_measurement_theta_min 3.0
_cell_volume 873.5(3)
_computing_cell_refinement CrystalClear
_computing_data_collection 'CrystalClear (Rigaku, 2005)'
_computing_data_reduction CrystalClear
_computing_molecular_graphics SHELXTL
_computing_publication_material SHELXTL
_computing_structure_refinement SHELXTL
_computing_structure_solution 'SHELXTL (Sheldrick, 2008)'
_diffrn_ambient_temperature 293(2)
_diffrn_measured_fraction_theta_full 0.991
_diffrn_measured_fraction_theta_max 0.991
_diffrn_measurement_device_type 'Rigaku, SCXmini'
_diffrn_measurement_method '\w scans'
_diffrn_radiation_monochromator graphite
_diffrn_radiation_source 'fine-focus sealed tube'
_diffrn_radiation_type MoK\a
_diffrn_radiation_wavelength 0.71073
_diffrn_reflns_av_R_equivalents 0.0472
_diffrn_reflns_av_sigmaI/netI 0.0616
_diffrn_reflns_limit_h_max 10
_diffrn_reflns_limit_h_min -10
_diffrn_reflns_limit_k_max 10
_diffrn_reflns_limit_k_min -10
_diffrn_reflns_limit_l_max 16
_diffrn_reflns_limit_l_min -16
_diffrn_reflns_number 9009
_diffrn_reflns_theta_full 27.48
_diffrn_reflns_theta_max 27.48
_diffrn_reflns_theta_min 3.20
_diffrn_standards_decay_% 0
_diffrn_standards_interval_count 150
_diffrn_standards_interval_time 9
_exptl_absorpt_coefficient_mu 0.350
_exptl_absorpt_correction_T_max 0.525
_exptl_absorpt_correction_T_min 0.520
_exptl_absorpt_correction_type multi-scan
_exptl_absorpt_process_details 'CrystalClear (Rigaku, 2005)'
_exptl_crystal_colour Colorless
_exptl_crystal_density_diffrn 1.580
_exptl_crystal_density_method 'not measured'
_exptl_crystal_description block
_exptl_crystal_F_000 432
_exptl_crystal_size_max 0.20
_exptl_crystal_size_mid 0.20
_exptl_crystal_size_min 0.20
_refine_diff_density_max 0.271
_refine_diff_density_min -0.438
_refine_diff_density_rms 0.070
_refine_ls_extinction_method none
_refine_ls_goodness_of_fit_ref 1.060
_refine_ls_hydrogen_treatment constr
_refine_ls_matrix_type full
_refine_ls_number_parameters 244
_refine_ls_number_reflns 3971
_refine_ls_number_restraints 0
_refine_ls_restrained_S_all 1.060
_refine_ls_R_factor_all 0.0757
_refine_ls_R_factor_gt 0.0516
_refine_ls_shift/su_max 0.007
_refine_ls_shift/su_mean 0.001
_refine_ls_structure_factor_coef Fsqd
_refine_ls_weighting_details 'calc w=1/[\s^2^(Fo^2^)+(0.0422P)^2^+0.4893P] where P=(Fo^2^+2Fc^2^)/3'
_refine_ls_weighting_scheme calc
_refine_ls_wR_factor_gt 0.1073
_refine_ls_wR_factor_ref 0.1208
_reflns_number_gt 2958
_reflns_number_total 3971
_reflns_threshold_expression >2sigma(I)
_cod_data_source_file cg5014895_si_002.cif
_cod_data_source_block 8PZ
_cod_depositor_comments 'Adding full bibliography for 4512336--4512373.cif.'
_cod_original_sg_symbol_H-M P-1
_cod_database_code 4512369

loop_
_symmetry_equiv_pos_as_xyz
'x, y, z'
'-x, -y, -z'

loop_
_atom_site_label
_atom_site_type_symbol
_atom_site_fract_x
_atom_site_fract_y
_atom_site_fract_z
_atom_site_U_iso_or_equiv
_atom_site_adp_type
_atom_site_occupancy
_atom_site_symmetry_multiplicity
_atom_site_calc_flag
_atom_site_refinement_flags
S1 S 0.13765(8) 0.75170(7) 0.53335(5) 0.02528(17) Uani 1 1 d .
O2 O 0.0987(2) 0.7365(2) 0.42749(14) 0.0364(5) Uani 1 1 d .
O3 O 0.1238(2) 0.9161(2) 0.56460(16) 0.0365(5) Uani 1 1 d .
C3 C 0.4132(3) 0.5232(3) 0.50151(18) 0.0201(5) Uani 1 1 d .
O1 O 0.0439(2) 0.6508(2) 0.61085(14) 0.0327(4) Uani 1 1 d .
C4 C 0.3541(3) 0.6849(3) 0.52591(19) 0.0219(5) Uani 1 1 d .
C5 C 0.4622(3) 0.7903(3) 0.5450(2) 0.0283(6) Uani 1 1 d .
H5A H 0.4222 0.8944 0.5605 0.034 Uiso 1 1 calc R
C2 C 0.3052(3) 0.4092(3) 0.4802(2) 0.0268(5) Uani 1 1 d .
H2B H 0.1921 0.4393 0.4809 0.032 Uiso 1 1 calc R
C6 C 0.6336(3) 0.7427(3) 0.5412(2) 0.0309(6) Uani 1 1 d .
H6A H 0.7058 0.8161 0.5535 0.037 Uiso 1 1 calc R
N4 N 0.8529(3) 0.8898(4) 0.7596(2) 0.0565(8) Uani 1 1 d .
H4A H 0.9481 0.8358 0.7443 0.068 Uiso 1 1 calc R
C13 C 0.7393(5) 0.8608(4) 0.8394(3) 0.0570(9) Uani 1 1 d .
H13A H 0.7465 0.7785 0.8890 0.068 Uiso 1 1 calc R
N5 N 0.8012(4) 1.0120(4) 0.7067(2) 0.0674(9) Uani 1 1 d .
H5B H 0.8562 1.0522 0.6506 0.081 Uiso 1 1 calc R
C14 C 0.6098(4) 0.9706(5) 0.8376(3) 0.0676(11) Uani 1 1 d .
H14A H 0.5107 0.9804 0.8854 0.081 Uiso 1 1 calc R
C15 C 0.6538(6) 1.0642(4) 0.7516(4) 0.0749(13) Uani 1 1 d .
H15A H 0.5890 1.1510 0.7288 0.090 Uiso 1 1 calc R
S2 S 0.20411(8) 0.74962(8) 0.89521(5) 0.02965(18) Uani 1 1 d .
O4 O 0.2077(3) 0.8756(2) 0.96720(16) 0.0399(5) Uani 1 1 d .
O5 O 0.2157(3) 0.8064(2) 0.78639(15) 0.0418(5) Uani 1 1 d .
O6 O 0.0620(2) 0.6539(2) 0.92656(16) 0.0397(5) Uani 1 1 d .
C8 C 0.4262(3) 0.5534(3) 1.00036(19) 0.0273(6) Uani 1 1 d .
C9 C 0.3860(3) 0.6157(3) 0.9016(2) 0.0293(6) Uani 1 1 d .
C10 C 0.4861(4) 0.5756(3) 0.8089(2) 0.0354(6) Uani 1 1 d .
H10A H 0.4570 0.6167 0.7456 0.042 Uiso 1 1 calc R
C7 C 0.3252(3) 0.5902(3) 1.0987(2) 0.0354(6) Uani 1 1 d .
H7A H 0.2285 0.6584 1.1001 0.042 Uiso 1 1 calc R
C11 C 0.6322(4) 0.4731(4) 0.8083(2) 0.0403(7) Uani 1 1 d .
H11A H 0.7003 0.4479 0.7449 0.048 Uiso 1 1 calc R
C1 C 0.1417(3) 0.2522(3) 0.7910(2) 0.0317(6) Uani 1 1 d .
N2 N 0.1799(3) 0.1473(3) 0.7163(2) 0.0464(7) Uani 1 1 d .
H2C H 0.1724 0.1754 0.6522 0.056 Uiso 1 1 calc R
H2D H 0.2123 0.0508 0.7317 0.056 Uiso 1 1 calc R
N3 N 0.1559(3) 0.2088(3) 0.88959(19) 0.0428(6) Uani 1 1 d .
H3B H 0.1326 0.2772 0.9383 0.051 Uiso 1 1 calc R
H3C H 0.1883 0.1122 0.9047 0.051 Uiso 1 1 calc R
N1 N 0.0920(3) 0.4002(3) 0.7682(2) 0.0447(6) Uani 1 1 d .
H1B H 0.0842 0.4290 0.7043 0.054 Uiso 1 1 calc R
H1C H 0.0673 0.4680 0.8173 0.054 Uiso 1 1 calc R

loop_
_atom_site_aniso_label
_atom_site_aniso_U_11
_atom_site_aniso_U_22
_atom_site_aniso_U_33
_atom_site_aniso_U_23
_atom_site_aniso_U_13
_atom_site_aniso_U_12
S1 0.0219(3) 0.0255(3) 0.0281(3) 0.0002(3) -0.0068(2) 0.0041(2)
O2 0.0360(11) 0.0422(11) 0.0326(11) -0.0004(9) -0.0154(9) 0.0048(9)
O3 0.0334(10) 0.0246(9) 0.0517(12) -0.0076(9) -0.0121(9) 0.0086(8)
C3 0.0195(12) 0.0201(11) 0.0210(12) 0.0013(9) -0.0046(9) -0.0018(9)
O1 0.0245(9) 0.0358(10) 0.0358(11) 0.0038(8) -0.0013(8) -0.0006(8)
C4 0.0175(11) 0.0244(12) 0.0230(12) 0.0028(10) -0.0031(9) 0.0008(9)
C5 0.0293(13) 0.0194(12) 0.0361(15) -0.0023(11) -0.0056(11) 0.0001(10)
C2 0.0187(12) 0.0295(13) 0.0328(14) -0.0017(11) -0.0057(10) -0.0022(10)
C6 0.0273(13) 0.0262(13) 0.0414(16) -0.0037(12) -0.0075(12) -0.0089(11)
N4 0.0330(14) 0.074(2) 0.0599(19) -0.0126(17) -0.0050(13) 0.0104(14)
C13 0.065(2) 0.059(2) 0.052(2) 0.0149(18) -0.0212(19) -0.0162(19)
N5 0.060(2) 0.096(3) 0.0523(19) 0.0264(18) -0.0167(16) -0.042(2)
C14 0.0361(19) 0.090(3) 0.073(3) -0.033(2) 0.0081(18) 0.000(2)
C15 0.077(3) 0.0367(19) 0.120(4) 0.005(2) -0.049(3) 0.002(2)
S2 0.0323(4) 0.0263(3) 0.0306(4) 0.0023(3) -0.0106(3) 0.0040(3)
O4 0.0509(12) 0.0278(10) 0.0425(12) -0.0053(9) -0.0161(10) 0.0056(9)
O5 0.0457(12) 0.0455(12) 0.0327(11) 0.0081(9) -0.0118(9) 0.0091(10)
O6 0.0331(11) 0.0353(11) 0.0501(13) -0.0013(9) -0.0054(9) -0.0024(9)
C8 0.0323(14) 0.0242(12) 0.0249(13) 0.0020(10) -0.0072(11) 0.0025(11)
C9 0.0335(14) 0.0250(13) 0.0291(14) 0.0010(11) -0.0085(11) 0.0049(11)
C10 0.0404(16) 0.0380(15) 0.0262(14) 0.0056(12) -0.0078(12) 0.0051(13)
C7 0.0357(15) 0.0356(15) 0.0312(15) 0.0014(12) -0.0031(12) 0.0101(12)
C11 0.0439(17) 0.0451(17) 0.0274(15) -0.0006(13) -0.0018(13) 0.0127(14)
C1 0.0295(14) 0.0299(14) 0.0358(15) -0.0006(12) -0.0051(12) -0.0042(11)
N2 0.0668(18) 0.0372(14) 0.0344(14) -0.0065(11) -0.0078(12) 0.0016(13)
N3 0.0601(17) 0.0345(13) 0.0325(13) -0.0018(11) -0.0094(12) 0.0063(12)
N1 0.0600(17) 0.0286(13) 0.0447(15) 0.0030(11) -0.0108(13) 0.0030(12)

loop_
_atom_type_symbol
_atom_type_description
_atom_type_scat_dispersion_real
_atom_type_scat_dispersion_imag
_atom_type_scat_source
C C 0.0033 0.0016 'International Tables Vol C Tables 4.2.6.8 and 6.1.1.4'
H H 0.0000 0.0000 'International Tables Vol C Tables 4.2.6.8 and 6.1.1.4'
N N 0.0061 0.0033 'International Tables Vol C Tables 4.2.6.8 and 6.1.1.4'
O O 0.0106 0.0060 'International Tables Vol C Tables 4.2.6.8 and 6.1.1.4'
S S 0.1246 0.1234 'International Tables Vol C Tables 4.2.6.8 and 6.1.1.4'

loop_
_geom_angle_atom_site_label_1
_geom_angle_atom_site_label_2
_geom_angle_atom_site_label_3
_geom_angle
_geom_angle_site_symmetry_1
_geom_angle_site_symmetry_3
O1 S1 O3 112.70(12) . .
O1 S1 O2 112.43(12) . .
O3 S1 O2 112.53(12) . .
O1 S1 C4 107.45(11) . .
O3 S1 C4 105.28(12) . .
O2 S1 C4 105.80(11) . .
C3 C3 C2 119.4(3) 2_666 .
C3 C3 C4 117.9(3) 2_666 .
C2 C3 C4 122.7(2) . .
C5 C4 C3 120.7(2) . .
C5 C4 S1 118.57(18) . .
C3 C4 S1 120.73(18) . .
C4 C5 C6 120.6(2) . .
C4 C5 H5A 119.7 . .
C6 C5 H5A 119.7 . .
C6 C2 C3 120.6(2) 2_666 .
C6 C2 H2B 119.7 2_666 .
C3 C2 H2B 119.7 . .
C2 C6 C5 120.8(2) 2_666 .
C2 C6 H6A 119.6 2_666 .
C5 C6 H6A 119.6 . .
N5 N4 C13 109.6(3) . .
N5 N4 H4A 125.2 . .
C13 N4 H4A 125.2 . .
N4 C13 C14 107.9(3) . .
N4 C13 H13A 126.1 . .
C14 C13 H13A 126.1 . .
N4 N5 C15 109.0(3) . .
N4 N5 H5B 125.5 . .
C15 N5 H5B 125.5 . .
C13 C14 C15 105.4(3) . .
C13 C14 H14A 127.3 . .
C15 C14 H14A 127.3 . .
N5 C15 C14 108.2(3) . .
N5 C15 H15A 125.9 . .
C14 C15 H15A 125.9 . .
O4 S2 O5 112.71(12) . .
O4 S2 O6 113.03(12) . .
O5 S2 O6 111.86(13) . .
O4 S2 C9 107.10(12) . .
O5 S2 C9 106.30(12) . .
O6 S2 C9 105.20(12) . .
C7 C8 C9 123.2(2) . .
C7 C8 C8 118.6(3) . 2_667
C9 C8 C8 118.2(3) . 2_667
C10 C9 C8 121.1(2) . .
C10 C9 S2 117.7(2) . .
C8 C9 S2 121.15(19) . .
C9 C10 C11 120.7(2) . .
C9 C10 H10A 119.7 . .
C11 C10 H10A 119.7 . .
C11 C7 C8 121.4(2) 2_667 .
C11 C7 H7A 119.3 2_667 .
C8 C7 H7A 119.3 . .
C7 C11 C10 120.1(3) 2_667 .
C7 C11 H11A 120.0 2_667 .
C10 C11 H11A 120.0 . .
N1 C1 N2 120.4(3) . .
N1 C1 N3 119.8(3) . .
N2 C1 N3 119.8(3) . .
C1 N2 H2C 120.0 . .
C1 N2 H2D 120.0 . .
H2C N2 H2D 120.0 . .
C1 N3 H3B 120.0 . .
C1 N3 H3C 120.0 . .
H3B N3 H3C 120.0 . .
C1 N1 H1B 120.0 . .
C1 N1 H1C 120.0 . .
H1B N1 H1C 120.0 . .

loop_
_geom_bond_atom_site_label_1
_geom_bond_atom_site_label_2
_geom_bond_distance
_geom_bond_site_symmetry_2
S1 O1 1.4522(19) .
S1 O3 1.4577(18) .
S1 O2 1.4650(19) .
S1 C4 1.787(2) .
C3 C3 1.425(4) 2_666
C3 C2 1.431(3) .
C3 C4 1.440(3) .
C4 C5 1.369(4) .
C5 C6 1.409(3) .
C5 H5A 0.9300 .
C2 C6 1.360(3) 2_666
C2 H2B 0.9300 .
C6 C2 1.360(3) 2_666
C6 H6A 0.9300 .
N4 N5 1.290(4) .
N4 C13 1.297(4) .
N4 H4A 0.8600 .
C13 C14 1.341(5) .
C13 H13A 0.9300 .
N5 C15 1.290(5) .
N5 H5B 0.8600 .
C14 C15 1.354(6) .
C14 H14A 0.9300 .
C15 H15A 0.9300 .
S2 O4 1.452(2) .
S2 O5 1.454(2) .
S2 O6 1.468(2) .
S2 C9 1.789(3) .
C8 C7 1.423(4) .
C8 C9 1.433(3) .
C8 C8 1.434(5) 2_667
C9 C10 1.368(4) .
C10 C11 1.405(4) .
C10 H10A 0.9300 .
C7 C11 1.374(4) 2_667
C7 H7A 0.9300 .
C11 C7 1.374(4) 2_667
C11 H11A 0.9300 .
C1 N1 1.317(3) .
C1 N2 1.321(3) .
C1 N3 1.327(3) .
N2 H2C 0.8600 .
N2 H2D 0.8600 .
N3 H3B 0.8600 .
N3 H3C 0.8600 .
N1 H1B 0.8600 .
N1 H1C 0.8600 .

loop_
_geom_hbond_atom_site_label_D
_geom_hbond_atom_site_label_H
_geom_hbond_atom_site_label_A
_geom_hbond_distance_DH
_geom_hbond_distance_HA
_geom_hbond_distance_DA
_geom_hbond_angle_DHA
_geom_hbond_site_symmetry_A
N4 H4A O5 0.86 2.32 3.043(3) 142.0 1_655
N4 H4A O1 0.86 2.37 2.996(4) 130.4 1_655
N4 H4A O3 0.86 2.61 3.075(4) 114.8 1_655
N5 H5B O2 0.86 2.05 2.782(4) 142.6 2_676
N5 H5B O3 0.86 2.48 3.010(4) 120.6 1_655
N2 H2C O2 0.86 2.62 3.217(3) 127.8 2_566
N2 H2D O5 0.86 2.16 2.991(3) 163.1 1_545
N3 H3B O6 0.86 2.21 2.933(3) 141.1 2_567
N3 H3C O4 0.86 2.13 2.969(3) 165.3 1_545
N1 H1B O1 0.86 2.21 2.916(3) 138.6 .
N1 H1C O6 0.86 2.15 2.998(3) 166.8 .
